data_7712847
loop_
_publ_author_name
'Xiao, Wang-Chuan'
'Nie, Qing-Bin'
'Luo, Geng-Geng'

_publ_section_title
;
 Secondary hierarchical complexity in double-stranded cluster helicates
 covered by NNNNN type pincer ligands
;
_journal_name_full 'Dalton Transactions'
_journal_paper_doi 10.1039/D3DT00912B
_journal_year 2023
_chemical_formula_moiety 'C70 H46 Ag4 N10'
_chemical_formula_sum 'C70 H46 Ag4 N10'
_chemical_formula_weight 1458.65
_space_group_crystal_system tetragonal
_space_group_IT_number 88
_space_group_name_Hall '-I 4ad'
_space_group_name_H-M_alt 'I 41/a :2'
_atom_sites_solution_hydrogens geom
_audit_creation_date 2023-04-17
_audit_creation_method
;
Olex2 1.2
(compiled 2017.03.28 svn.r3405 for OlexSys, GUI svn.r5337)
;
_audit_update_record
;
2023-04-18 deposited with the CCDC.	2023-04-20 downloaded from the CCDC.
;
_cell_angle_alpha 90
_cell_angle_beta 90
_cell_angle_gamma 90
_cell_formula_units_Z 4
_cell_length_a 17.4174(2)
_cell_length_b 17.4174(2)
_cell_length_c 18.9309(3)
_cell_measurement_reflns_used 9938
_cell_measurement_temperature 173.01(10)
_cell_measurement_theta_max 76.0490
_cell_measurement_theta_min 3.3640
_cell_volume 5742.99(13)
_computing_cell_refinement 'CrysAlisPro 1.171.40.25a (Rigaku OD, 2018)'
_computing_data_collection 'CrysAlisPro 1.171.40.25a (Rigaku OD, 2018)'
_computing_data_reduction 'CrysAlisPro 1.171.40.25a (Rigaku OD, 2018)'
_computing_molecular_graphics 'Olex2 (Dolomanov et al., 2009)'
_computing_publication_material 'Olex2 (Dolomanov et al., 2009)'
_computing_structure_refinement 'ShelXL (Sheldrick, 2015)'
_computing_structure_solution 'SHELXT (Sheldrick, 2015)'
_diffrn_ambient_environment N~2~
_diffrn_ambient_temperature 173.01(10)
_diffrn_detector 'CCD plate'
_diffrn_detector_area_resol_mean 10.0000
_diffrn_detector_type HyPix
_diffrn_measured_fraction_theta_full 0.999
_diffrn_measured_fraction_theta_max 0.982
_diffrn_measurement_details
;
List of Runs (angles in degrees, time in seconds):

  # Type    Start    End  Width  t~exp~   \w     \q     \k     \f   Frames
#--------------------------------------------------------------------------
  1  \w    -98.00 -72.00   1.00    0.15    --  -48.20-123.00  26.00   26
  2  \w    -39.00  -9.00   1.00    0.15    --  -48.20 123.00 107.00   30
  3  \w    -90.00 -65.00   1.00    0.15    --  -48.20 150.00 -89.00   25
  4  \w   -116.00 -53.00   1.00    0.15    --  -48.20-150.00-135.00   63
  5  \w     46.00  71.00   1.00    0.15    --   48.20-123.00  26.00   25
  6  \w     45.00  96.00   1.00    0.15    --   48.20-150.00-135.00   51
  7  \w   -140.00-115.00   1.00    0.50    --  -86.25-123.00  26.00   25
  8  \w    -90.00 -65.00   1.00    0.50    --  -86.25 150.00 -89.00   25
  9  \w   -128.00-103.00   1.00    0.50    --  -86.25-150.00-135.00   25
 10  \w    -47.00 -22.00   1.00    0.50    --  -86.25 123.00 107.00   25
 11  \w     37.00 114.00   1.00    0.50    --  106.49-123.00  26.00   77
 12  \w     99.00 125.00   1.00    0.50    --  106.49 123.00 107.00   26
 13  \w     50.00 133.00   1.00    0.50    --  106.49-150.00-135.00   83
 14  \w   -120.00 -25.00   1.00    0.15    --  -48.20 -77.00 120.00   95
 15  \w     37.00 129.00   1.00    0.50    --  106.49 -77.00   0.00   92
 16  \w     94.00 177.00   1.00    0.50    --  106.49  19.00 120.00   83
 17  \w     32.00 119.00   1.00    0.50    --  106.49 -19.00-180.00   87
 18  \w     36.00 120.00   1.00    0.50    --  106.49 -38.00 150.00   84
;
_diffrn_measurement_device 'four-circle diffractometer'
_diffrn_measurement_device_type 'XtaLAB Synergy, Dualflex, HyPix'
_diffrn_measurement_method '\w scans'
_diffrn_orient_matrix_type 'CrysAlisPro convention (1999,Acta A55,543-557)'
_diffrn_orient_matrix_UB_11 0.0465428000
_diffrn_orient_matrix_UB_12 0.0340477000
_diffrn_orient_matrix_UB_13 0.0618021000
_diffrn_orient_matrix_UB_21 -0.0271924000
_diffrn_orient_matrix_UB_22 0.0811466000
_diffrn_orient_matrix_UB_23 -0.0205024000
_diffrn_orient_matrix_UB_31 -0.0701200000
_diffrn_orient_matrix_UB_32 -0.0087758000
_diffrn_orient_matrix_UB_33 0.0488387000
_diffrn_radiation_monochromator mirror
_diffrn_radiation_probe x-ray
_diffrn_radiation_type CuK\a
_diffrn_radiation_wavelength 1.54184
_diffrn_reflns_av_R_equivalents 0.0425
_diffrn_reflns_av_unetI/netI 0.0230
_diffrn_reflns_Laue_measured_fraction_full 0.999
_diffrn_reflns_Laue_measured_fraction_max 0.982
_diffrn_reflns_limit_h_max 17
_diffrn_reflns_limit_h_min -21
_diffrn_reflns_limit_k_max 15
_diffrn_reflns_limit_k_min -21
_diffrn_reflns_limit_l_max 23
_diffrn_reflns_limit_l_min -19
_diffrn_reflns_number 18744
_diffrn_reflns_point_group_measured_fraction_full 0.999
_diffrn_reflns_point_group_measured_fraction_max 0.982
_diffrn_reflns_theta_full 67.684
_diffrn_reflns_theta_max 76.493
_diffrn_reflns_theta_min 3.448
_diffrn_source 'micro-focus sealed X-ray tube'
_diffrn_source_type 'PhotonJet (Cu) X-ray Source'
_exptl_absorpt_coefficient_mu 11.203
_exptl_absorpt_correction_T_max 1.00000
_exptl_absorpt_correction_T_min 0.56767
_exptl_absorpt_correction_type multi-scan
_exptl_absorpt_process_details
;
CrysAlisPro 1.171.40.25a (Rigaku Oxford Diffraction, 2018)
Empirical absorption correction using spherical harmonics,
 implemented in SCALE3 ABSPACK scaling algorithm.
;
_exptl_crystal_colour 'metallic yellowish yellow'
_exptl_crystal_colour_lustre metallic
_exptl_crystal_colour_modifier yellowish
_exptl_crystal_colour_primary yellow
_exptl_crystal_density_diffrn 1.687
_exptl_crystal_description prism
_exptl_crystal_F_000 2896
_exptl_crystal_size_max 0.18
_exptl_crystal_size_mid 0.12
_exptl_crystal_size_min 0.1
_refine_diff_density_max 0.489
_refine_diff_density_min -0.350
_refine_diff_density_rms 0.080
_refine_ls_extinction_method none
_refine_ls_goodness_of_fit_ref 1.081
_refine_ls_hydrogen_treatment constr
_refine_ls_matrix_type full
_refine_ls_number_parameters 191
_refine_ls_number_reflns 2969
_refine_ls_number_restraints 0
_refine_ls_restrained_S_all 1.081
_refine_ls_R_factor_all 0.0326
_refine_ls_R_factor_gt 0.0282
_refine_ls_shift/su_max 0.002
_refine_ls_shift/su_mean 0.000
_refine_ls_structure_factor_coef Fsqd
_refine_ls_weighting_details
;
 w=1/[\s^2^(Fo^2^)+(0.0259P)^2^+20.7506P]
 where P=(Fo^2^+2Fc^2^)/3
;
_refine_ls_weighting_scheme calc
_refine_ls_wR_factor_gt 0.0683
_refine_ls_wR_factor_ref 0.0718
_reflns_Friedel_coverage 0.000
_reflns_number_gt 2694
_reflns_number_total 2969
_reflns_threshold_expression 'I > 2\s(I)'
_cod_data_source_file d3dt00912b2.cif
_cod_data_source_block 190520c
_cod_original_cell_volume 5742.99(16)
_cod_original_sg_symbol_H-M 'I 41/a'
_cod_database_code 7712847
_shelxl_version_number 2013-2
_chemical_oxdiff_formula AgCN
_shelx_space_group_comment
;
The symmetry employed for this shelxl refinement is uniquely defined
by the following loop, which should always be used as a source of
symmetry information in preference to the above space-group names.
They are only intended as comments.
;
_shelx_estimated_absorpt_t_max 0.400
_shelx_estimated_absorpt_t_min 0.238
_diffrn_oxdiff_ac3_digest_frames
;
01c53ed8e98d0d6ddee275383e536e4f9b0094716df
;
_reflns_odcompleteness_completeness 99.96
_reflns_odcompleteness_iscentric 1
_reflns_odcompleteness_theta 66.97
_olex2_refinement_description
;
1. Fixed Uiso
 At 1.2 times of:
  All C(H) groups
2.a Aromatic/amide H refined with riding coordinates:
 C7(H7), C9(H9), C20(H20), C4(H4), C5(H5), C21(H21), C14(H14), C6(H6),
 C15(H15), C18(H18), C16(H16), C17(H17)
;
_olex2_submission_special_instructions 'No special instructions were received'
_oxdiff_exptl_absorpt_empirical_details
;
Empirical correction (ABSPACK) includes:
- Absorption correction using spherical harmonics
- Frame scaling
;
_oxdiff_exptl_absorpt_empirical_full_max 1.589
_oxdiff_exptl_absorpt_empirical_full_min 0.685

loop_
_space_group_symop_operation_xyz
'x, y, z'
'-x+1/2, -y, z+1/2'
'-y+3/4, x+1/4, z+1/4'
'y+3/4, -x+3/4, z+3/4'
'x+1/2, y+1/2, z+1/2'
'-x+1, -y+1/2, z+1'
'-y+5/4, x+3/4, z+3/4'
'y+5/4, -x+5/4, z+5/4'
'-x, -y, -z'
'x-1/2, y, -z-1/2'
'y-3/4, -x-1/4, -z-1/4'
'-y-3/4, x-3/4, -z-3/4'
'-x+1/2, -y+1/2, -z+1/2'
'x, y+1/2, -z'
'y-1/4, -x+1/4, -z+1/4'
'-y-1/4, x-1/4, -z-1/4'

loop_
_atom_site_label
_atom_site_type_symbol
_atom_site_fract_x
_atom_site_fract_y
_atom_site_fract_z
_atom_site_U_iso_or_equiv
_atom_site_adp_type
_atom_site_occupancy
_atom_site_site_symmetry_order
_atom_site_calc_flag
_atom_site_refinement_flags_posn
_atom_site_refinement_flags_adp
_atom_site_refinement_flags_occupancy
_atom_site_disorder_assembly
_atom_site_disorder_group
Ag1 Ag 0.57903(2) 0.21433(2) 0.31817(2) 0.02911(9) Uani 1 1 d . . . . .
N2 N 0.54488(14) 0.07468(14) 0.42697(13) 0.0287(5) Uani 1 1 d . . . . .
N22 N 0.5000 0.2500 0.20420(19) 0.0297(7) Uani 1 2 d S T P . .
N12 N 0.51589(13) 0.11630(14) 0.28028(13) 0.0265(5) Uani 1 1 d . . . . .
C3 C 0.54586(17) 0.02282(17) 0.37371(16) 0.0295(6) Uani 1 1 d . . . . .
C7 C 0.58161(17) 0.05796(17) 0.48697(17) 0.0326(6) Uani 1 1 d . . . . .
H7 H 0.5805 0.0938 0.5233 0.039 Uiso 1 1 calc R . . . .
C9 C 0.47804(19) -0.00521(18) 0.25643(18) 0.0355(7) Uani 1 1 d . . . . .
H9 H 0.4692 -0.0576 0.2617 0.043 Uiso 1 1 calc R . . . .
C8 C 0.51174(17) 0.04360(17) 0.30637(16) 0.0294(6) Uani 1 1 d . . . . .
C11 C 0.48568(16) 0.11452(17) 0.21324(16) 0.0296(6) Uani 1 1 d . . . . .
C19 C 0.49179(16) 0.18324(19) 0.16891(17) 0.0313(6) Uani 1 1 d . . . . .
C10 C 0.46005(18) 0.03932(19) 0.19711(17) 0.0349(7) Uani 1 1 d . . . . .
C20 C 0.49297(19) 0.1815(2) 0.09495(17) 0.0382(7) Uani 1 1 d . . . . .
H20 H 0.4891 0.1352 0.0707 0.046 Uiso 1 1 calc R . . . .
C4 C 0.5827(2) -0.04787(17) 0.38286(18) 0.0365(7) Uani 1 1 d . . . . .
H4 H 0.5810 -0.0844 0.3471 0.044 Uiso 1 1 calc R . . . .
C5 C 0.6214(2) -0.06358(18) 0.44461(18) 0.0375(7) Uani 1 1 d . . . . .
H5 H 0.6473 -0.1099 0.4502 0.045 Uiso 1 1 calc R . . . .
C21 C 0.5000 0.2500 0.0589(2) 0.0417(11) Uani 1 2 d S T P . .
H21 H 0.5000 0.2500 0.0097 0.050 Uiso 1 2 calc RS T P . .
C14 C 0.35941(19) 0.0556(2) 0.10276(19) 0.0406(8) Uani 1 1 d . . . . .
H14 H 0.3512 0.1057 0.1179 0.049 Uiso 1 1 calc R . . . .
C13 C 0.4156(2) 0.0114(2) 0.13606(19) 0.0412(8) Uani 1 1 d . . . . .
C6 C 0.62127(19) -0.00980(18) 0.49801(18) 0.0361(7) Uani 1 1 d . . . . .
H6 H 0.6471 -0.0188 0.5402 0.043 Uiso 1 1 calc R . . . .
C15 C 0.3155(2) 0.0267(3) 0.0478(2) 0.0545(10) Uani 1 1 d . . . . .
H15 H 0.2794 0.0577 0.0256 0.065 Uiso 1 1 calc R . . . .
C18 C 0.4259(3) -0.0642(2) 0.1122(2) 0.0607(11) Uani 1 1 d . . . . .
H18 H 0.4634 -0.0948 0.1327 0.073 Uiso 1 1 calc R . . . .
C16 C 0.3255(3) -0.0486(3) 0.0260(3) 0.0698(14) Uani 1 1 d . . . . .
H16 H 0.2955 -0.0689 -0.0101 0.084 Uiso 1 1 calc R . . . .
C17 C 0.3810(3) -0.0934(3) 0.0587(3) 0.0730(15) Uani 1 1 d . . . . .
H17 H 0.3880 -0.1440 0.0443 0.088 Uiso 1 1 calc R . . . .

loop_
_atom_site_aniso_label
_atom_site_aniso_U_11
_atom_site_aniso_U_22
_atom_site_aniso_U_33
_atom_site_aniso_U_23
_atom_site_aniso_U_13
_atom_site_aniso_U_12
Ag1 0.02649(12) 0.02890(12) 0.03193(13) -0.00318(8) -0.00155(8) -0.00597(8)
N2 0.0266(12) 0.0235(11) 0.0358(13) -0.0042(10) 0.0043(10) 0.0016(9)
N22 0.0234(16) 0.0352(19) 0.0307(18) 0.000 0.000 -0.0038(14)
N12 0.0251(11) 0.0264(12) 0.0282(12) -0.0040(9) 0.0033(9) -0.0057(9)
C3 0.0266(14) 0.0257(14) 0.0361(15) -0.0055(12) 0.0106(12) -0.0020(11)
C7 0.0312(15) 0.0267(14) 0.0398(17) -0.0044(12) -0.0001(13) 0.0014(12)
C9 0.0358(16) 0.0275(15) 0.0431(17) -0.0091(13) 0.0036(13) -0.0028(12)
C8 0.0268(14) 0.0272(14) 0.0342(15) -0.0023(12) 0.0069(12) -0.0026(11)
C11 0.0214(13) 0.0334(15) 0.0340(15) -0.0074(12) 0.0014(11) -0.0028(11)
C19 0.0182(13) 0.0412(17) 0.0345(15) -0.0048(13) -0.0011(11) -0.0045(12)
C10 0.0295(15) 0.0359(16) 0.0395(17) -0.0114(14) 0.0019(13) -0.0014(12)
C20 0.0316(16) 0.051(2) 0.0316(16) -0.0084(14) 0.0009(13) -0.0077(14)
C4 0.0449(18) 0.0230(14) 0.0416(17) -0.0038(13) 0.0135(14) 0.0004(13)
C5 0.0412(17) 0.0251(14) 0.0463(18) 0.0058(13) 0.0126(15) 0.0051(13)
C21 0.035(2) 0.063(3) 0.028(2) 0.000 0.000 -0.009(2)
C14 0.0321(16) 0.0407(18) 0.049(2) -0.0156(15) 0.0004(14) -0.0038(14)
C13 0.0373(17) 0.0410(18) 0.0451(19) -0.0155(15) -0.0017(14) -0.0033(14)
C6 0.0355(16) 0.0299(15) 0.0430(18) 0.0046(13) 0.0038(14) 0.0010(13)
C15 0.041(2) 0.060(2) 0.063(2) -0.023(2) -0.0128(18) 0.0004(17)
C18 0.062(3) 0.050(2) 0.070(3) -0.027(2) -0.015(2) 0.011(2)
C16 0.054(2) 0.074(3) 0.081(3) -0.042(3) -0.025(2) 0.005(2)
C17 0.073(3) 0.058(3) 0.088(3) -0.042(3) -0.021(3) 0.008(2)

loop_
_atom_type_symbol
_atom_type_description
_atom_type_scat_dispersion_real
_atom_type_scat_dispersion_imag
_atom_type_scat_source
C C 0.0181 0.0091 'International Tables Vol C Tables 4.2.6.8 and 6.1.1.4'
H H 0.0000 0.0000 'International Tables Vol C Tables 4.2.6.8 and 6.1.1.4'
Ag Ag 0.1306 4.2820 'International Tables Vol C Tables 4.2.6.8 and 6.1.1.4'
N N 0.0311 0.0180 'International Tables Vol C Tables 4.2.6.8 and 6.1.1.4'

loop_
_geom_angle_atom_site_label_1
_geom_angle_atom_site_label_2
_geom_angle_atom_site_label_3
_geom_angle
_geom_angle_site_symmetry_1
_geom_angle_site_symmetry_3
_geom_angle_publ_flag
Ag1 Ag1 Ag1 59.753(8) 11_666 16_656 ?
Ag1 Ag1 Ag1 60.124(4) 6_554 16_656 ?
Ag1 Ag1 Ag1 60.125(4) 6_554 11_666 ?
N2 Ag1 Ag1 74.85(7) 16_656 16_656 ?
N2 Ag1 Ag1 115.77(6) 16_656 6_554 ?
N2 Ag1 Ag1 129.41(7) 16_656 11_666 ?
N2 Ag1 N22 106.49(7) 16_656 . ?
N22 Ag1 Ag1 107.20(4) . 16_656 ?
N22 Ag1 Ag1 107.20(4) . 11_666 ?
N22 Ag1 Ag1 55.01(4) . 6_554 ?
N12 Ag1 Ag1 72.69(6) . 11_666 ?
N12 Ag1 Ag1 81.99(6) . 6_554 ?
N12 Ag1 Ag1 129.16(6) . 16_656 ?
N12 Ag1 N2 155.99(9) . 16_656 ?
N12 Ag1 N22 69.35(7) . . ?
C3 N2 Ag1 123.4(2) . 11_666 ?
C7 N2 Ag1 116.00(19) . 11_666 ?
C7 N2 C3 118.8(3) . . ?
Ag1 N22 Ag1 69.99(9) 6_554 . ?
C19 N22 Ag1 104.94(16) . . ?
C19 N22 Ag1 123.63(16) 6_554 . ?
C19 N22 Ag1 123.63(16) . 6_554 ?
C19 N22 Ag1 104.94(16) 6_554 6_554 ?
C19 N22 C19 120.6(4) 6_554 . ?
C8 N12 Ag1 130.1(2) . . ?
C8 N12 C11 107.1(2) . . ?
C11 N12 Ag1 121.40(19) . . ?
N2 C3 C8 118.8(3) . . ?
N2 C3 C4 120.0(3) . . ?
C4 C3 C8 121.0(3) . . ?
N2 C7 H7 118.2 . . ?
N2 C7 C6 123.6(3) . . ?
C6 C7 H7 118.2 . . ?
C8 C9 H9 126.3 . . ?
C10 C9 H9 126.3 . . ?
C10 C9 C8 107.4(3) . . ?
N12 C8 C3 121.9(3) . . ?
N12 C8 C9 110.0(3) . . ?
C9 C8 C3 127.8(3) . . ?
N12 C11 C19 118.8(3) . . ?
N12 C11 C10 109.9(3) . . ?
C10 C11 C19 130.9(3) . . ?
N22 C19 C11 115.4(3) . . ?
N22 C19 C20 120.8(3) . . ?
C20 C19 C11 123.8(3) . . ?
C9 C10 C11 105.6(3) . . ?
C9 C10 C13 124.3(3) . . ?
C11 C10 C13 129.8(3) . . ?
C19 C20 H20 120.7 . . ?
C21 C20 C19 118.5(3) . . ?
C21 C20 H20 120.7 . . ?
C3 C4 H4 119.8 . . ?
C5 C4 C3 120.3(3) . . ?
C5 C4 H4 119.8 . . ?
C4 C5 H5 120.4 . . ?
C4 C5 C6 119.1(3) . . ?
C6 C5 H5 120.4 . . ?
C20 C21 C20 120.7(4) 6_554 . ?
C20 C21 H21 119.7 . . ?
C20 C21 H21 119.7 6_554 . ?
C13 C14 H14 119.1 . . ?
C15 C14 H14 119.1 . . ?
C15 C14 C13 121.8(3) . . ?
C14 C13 C10 122.7(3) . . ?
C14 C13 C18 117.4(3) . . ?
C18 C13 C10 119.7(3) . . ?
C7 C6 H6 121.0 . . ?
C5 C6 C7 118.0(3) . . ?
C5 C6 H6 121.0 . . ?
C14 C15 H15 120.1 . . ?
C14 C15 C16 119.8(4) . . ?
C16 C15 H15 120.1 . . ?
C13 C18 H18 119.6 . . ?
C17 C18 C13 120.9(4) . . ?
C17 C18 H18 119.6 . . ?
C15 C16 H16 120.4 . . ?
C15 C16 C17 119.2(4) . . ?
C17 C16 H16 120.4 . . ?
C18 C17 C16 121.0(4) . . ?
C18 C17 H17 119.5 . . ?
C16 C17 H17 119.5 . . ?

loop_
_geom_bond_atom_site_label_1
_geom_bond_atom_site_label_2
_geom_bond_distance
_geom_bond_site_symmetry_2
_geom_bond_publ_flag
Ag1 Ag1 3.0206(4) 6_554 ?
Ag1 Ag1 3.0319(4) 11_666 ?
Ag1 Ag1 3.0319(4) 16_656 ?
Ag1 N2 2.188(2) 16_656 ?
Ag1 N22 2.634(3) . ?
Ag1 N12 2.154(2) . ?
N2 Ag1 2.188(2) 11_666 ?
N2 C3 1.354(4) . ?
N2 C7 1.336(4) . ?
N22 Ag1 2.634(3) 6_554 ?
N22 C19 1.349(4) 6_554 ?
N22 C19 1.349(4) . ?
N12 C8 1.361(4) . ?
N12 C11 1.374(4) . ?
C3 C8 1.452(4) . ?
C3 C4 1.399(4) . ?
C7 H7 0.9300 . ?
C7 C6 1.383(4) . ?
C9 H9 0.9300 . ?
C9 C8 1.400(4) . ?
C9 C10 1.400(5) . ?
C11 C19 1.466(4) . ?
C11 C10 1.417(4) . ?
C19 C20 1.401(4) . ?
C10 C13 1.473(4) . ?
C20 H20 0.9300 . ?
C20 C21 1.380(4) . ?
C4 H4 0.9300 . ?
C4 C5 1.377(5) . ?
C5 H5 0.9300 . ?
C5 C6 1.378(5) . ?
C21 C20 1.380(4) 6_554 ?
C21 H21 0.9300 . ?
C14 H14 0.9300 . ?
C14 C13 1.396(5) . ?
C14 C15 1.386(5) . ?
C13 C18 1.403(5) . ?
C6 H6 0.9300 . ?
C15 H15 0.9300 . ?
C15 C16 1.387(6) . ?
C18 H18 0.9300 . ?
C18 C17 1.376(6) . ?
C16 H16 0.9300 . ?
C16 C17 1.388(7) . ?
C17 H17 0.9300 . ?

loop_
_geom_torsion_atom_site_label_1
_geom_torsion_atom_site_label_2
_geom_torsion_atom_site_label_3
_geom_torsion_atom_site_label_4
_geom_torsion
_geom_torsion_site_symmetry_1
_geom_torsion_site_symmetry_2
_geom_torsion_site_symmetry_3
_geom_torsion_site_symmetry_4
_geom_torsion_publ_flag
Ag1 N2 C3 C8 21.1(4) 11_666 . . . ?
Ag1 N2 C3 C4 -162.0(2) 11_666 . . . ?
Ag1 N2 C7 C6 165.6(2) 11_666 . . . ?
Ag1 N22 C19 C11 -42.9(3) 6_554 . . . ?
Ag1 N22 C19 C11 32.8(2) . . . . ?
Ag1 N22 C19 C20 140.0(2) 6_554 . . . ?
Ag1 N22 C19 C20 -144.3(3) . . . . ?
Ag1 N12 C8 C3 7.5(4) . . . . ?
Ag1 N12 C8 C9 -166.7(2) . . . . ?
Ag1 N12 C11 C19 -4.7(4) . . . . ?
Ag1 N12 C11 C10 169.04(19) . . . . ?
N2 C3 C8 N12 35.6(4) . . . . ?
N2 C3 C8 C9 -151.3(3) . . . . ?
N2 C3 C4 C5 -3.3(5) . . . . ?
N2 C7 C6 C5 -1.4(5) . . . . ?
N22 C19 C20 C21 -2.2(4) . . . . ?
N12 C11 C19 N22 -23.8(4) . . . . ?
N12 C11 C19 C20 153.2(3) . . . . ?
N12 C11 C10 C9 -1.7(3) . . . . ?
N12 C11 C10 C13 171.7(3) . . . . ?
C3 N2 C7 C6 0.2(5) . . . . ?
C3 C4 C5 C6 2.1(5) . . . . ?
C7 N2 C3 C8 -174.7(3) . . . . ?
C7 N2 C3 C4 2.1(4) . . . . ?
C9 C10 C13 C14 138.4(4) . . . . ?
C9 C10 C13 C18 -37.5(5) . . . . ?
C8 N12 C11 C19 -172.3(3) . . . . ?
C8 N12 C11 C10 1.5(3) . . . . ?
C8 C3 C4 C5 173.4(3) . . . . ?
C8 C9 C10 C11 1.3(3) . . . . ?
C8 C9 C10 C13 -172.6(3) . . . . ?
C11 N12 C8 C3 173.6(3) . . . . ?
C11 N12 C8 C9 -0.6(3) . . . . ?
C11 C19 C20 C21 -179.1(2) . . . . ?
C11 C10 C13 C14 -33.9(6) . . . . ?
C11 C10 C13 C18 150.2(4) . . . . ?
C19 N22 C19 C11 178.3(3) 6_554 . . . ?
C19 N22 C19 C20 1.1(2) 6_554 . . . ?
C19 C11 C10 C9 171.0(3) . . . . ?
C19 C11 C10 C13 -15.6(6) . . . . ?
C19 C20 C21 C20 1.1(2) . . . 6_554 ?
C10 C9 C8 N12 -0.5(4) . . . . ?
C10 C9 C8 C3 -174.3(3) . . . . ?
C10 C11 C19 N22 164.0(3) . . . . ?
C10 C11 C19 C20 -19.0(5) . . . . ?
C10 C13 C18 C17 175.1(4) . . . . ?
C4 C3 C8 N12 -141.2(3) . . . . ?
C4 C3 C8 C9 31.9(5) . . . . ?
C4 C5 C6 C7 0.2(5) . . . . ?
C14 C13 C18 C17 -1.0(7) . . . . ?
C14 C15 C16 C17 -1.5(8) . . . . ?
C13 C14 C15 C16 1.8(7) . . . . ?
C13 C18 C17 C16 1.3(9) . . . . ?
C15 C14 C13 C10 -176.5(4) . . . . ?
C15 C14 C13 C18 -0.5(6) . . . . ?
C15 C16 C17 C18 0.0(9) . . . . ?
